data_7716608
loop_
_publ_author_name
'Jin, Xiaodong'
'Nguyen, Bao-Nguyen T'
'Davies, Robert P.'

_publ_section_title
;
 Synthesis and characterisation of copper(I) complexes with relevance to
 intramolecular Ullmann <i>O</i>,<i>S</i>-arylation.
;
_journal_issue 30
_journal_name_full 'Dalton transactions (Cambridge, England : 2003)'
_journal_page_first 12554
_journal_page_last 12559
_journal_paper_doi 10.1039/d4dt01418a
_journal_volume 53
_journal_year 2024
_chemical_formula_moiety 'C52 H36 Cl4 Cu4 N4 S4, C7 H8, 0.5(C6 H14)'
_chemical_formula_sum 'C62 H51 Cl4 Cu4 N4 S4'
_chemical_formula_weight 1376.27
_space_group_crystal_system triclinic
_space_group_IT_number 2
_space_group_name_Hall '-P 1'
_space_group_name_H-M_alt 'P -1'
_atom_sites_solution_hydrogens geom
_audit_creation_method SHELXL-2019/3
_audit_update_record
;
2024-04-18 deposited with the CCDC.	2024-07-08 downloaded from the CCDC.
;
_cell_angle_alpha 88.840(2)
_cell_angle_beta 80.557(2)
_cell_angle_gamma 66.647(2)
_cell_formula_units_Z 2
_cell_length_a 12.5083(3)
_cell_length_b 14.5425(4)
_cell_length_c 18.2347(4)
_cell_measurement_reflns_used 6373
_cell_measurement_temperature 173(2)
_cell_measurement_theta_max 28.2430
_cell_measurement_theta_min 2.7930
_cell_volume 3000.26(14)
_computing_cell_refinement 'CrysAlisPro, Agilent Technologies'
_computing_data_collection 'CrysAlisPro, Agilent Technologies'
_computing_data_reduction 'CrysAlisPro, Agilent Technologies'
_computing_molecular_graphics 'Bruker SHELXTL'
_computing_publication_material 'CIFTAB-2014 (Sheldrick, 2014)'
_computing_structure_refinement 'SHELXL-2019/2 (Sheldrick, 2019)'
_computing_structure_solution 'SHELXS-2014 (Sheldrick, 2014)'
_diffrn_ambient_temperature 173(2)
_diffrn_detector_area_resol_mean 16.0382
_diffrn_measured_fraction_theta_full 0.987
_diffrn_measured_fraction_theta_max 0.792
_diffrn_measurement_device_type 'Agilent Xcalibur 3 E'
_diffrn_measurement_method 'omega scans'
_diffrn_radiation_type MoK\a
_diffrn_radiation_wavelength 0.71073
_diffrn_reflns_av_R_equivalents 0.0170
_diffrn_reflns_av_unetI/netI 0.0460
_diffrn_reflns_Laue_measured_fraction_full 0.987
_diffrn_reflns_Laue_measured_fraction_max 0.792
_diffrn_reflns_limit_h_max 10
_diffrn_reflns_limit_h_min -15
_diffrn_reflns_limit_k_max 19
_diffrn_reflns_limit_k_min -19
_diffrn_reflns_limit_l_max 20
_diffrn_reflns_limit_l_min -21
_diffrn_reflns_number 17553
_diffrn_reflns_point_group_measured_fraction_full 0.987
_diffrn_reflns_point_group_measured_fraction_max 0.792
_diffrn_reflns_theta_full 25.242
_diffrn_reflns_theta_max 28.301
_diffrn_reflns_theta_min 2.644
_diffrn_source 'Enhance (Mo) X-ray Source'
_exptl_absorpt_coefficient_mu 1.759
_exptl_absorpt_correction_T_max 0.762
_exptl_absorpt_correction_T_min 0.644
_exptl_absorpt_correction_type analytical
_exptl_absorpt_process_details
; 
CrysAlisPro, Agilent Technologies, 
Version 1.171.37.35 (release 13-08-2014 CrysAlis171 .NET) 
(compiled Aug 13 2014,18:06:01) 
Analytical numeric absorption correction using a multifaceted crystal 
model based on expressions derived by R.C. Clark & J.S. Reid. 
(Clark, R. C. & Reid, J. S. (1995). Acta Cryst. A51, 887-897) 
Empirical absorption correction using spherical harmonics, 
implemented in SCALE3 ABSPACK scaling algorithm. 
;
_exptl_crystal_colour Yellow
_exptl_crystal_density_diffrn 1.523
_exptl_crystal_description blocks
_exptl_crystal_F_000 1398
_exptl_crystal_size_max 0.37
_exptl_crystal_size_mid 0.21
_exptl_crystal_size_min 0.19
_refine_diff_density_max 0.793
_refine_diff_density_min -0.575
_refine_diff_density_rms 0.079
_refine_ls_extinction_method none
_refine_ls_goodness_of_fit_ref 1.016
_refine_ls_hydrogen_treatment constr
_refine_ls_matrix_type full
_refine_ls_number_parameters 710
_refine_ls_number_reflns 11832
_refine_ls_number_restraints 75
_refine_ls_restrained_S_all 1.016
_refine_ls_R_factor_all 0.0566
_refine_ls_R_factor_gt 0.0377
_refine_ls_shift/su_max 0.001
_refine_ls_shift/su_mean 0.000
_refine_ls_structure_factor_coef Fsqd
_refine_ls_weighting_details 'w=1/[\s^2^(Fo^2^)+(0.0297P)^2^+3.4509P] where P=(Fo^2^+2Fc^2^)/3'
_refine_ls_weighting_scheme calc
_refine_ls_wR_factor_gt 0.0780
_refine_ls_wR_factor_ref 0.0884
_reflns_Friedel_coverage 0.000
_reflns_number_gt 9293
_reflns_number_total 11832
_reflns_threshold_expression 'I > 2\s(I)'
_cod_data_source_file d4dt01418a2.cif
_cod_data_source_block Cu4_2a-prime4
_cod_depositor_comments 'Adding full bibliography for 7716605--7716610.cif.'
_cod_original_cell_volume 3000.27(14)
_cod_database_code 7716608
_shelx_shelxl_version_number 2019/3
_shelx_space_group_comment
; 
The symmetry employed for this shelxl refinement is uniquely defined 
by the following loop, which should always be used as a source of 
symmetry information in preference to the above space-group names. 
They are only intended as comments. 
;

loop_
_space_group_symop_operation_xyz
'x, y, z'
'-x, -y, -z'

loop_
_atom_site_label
_atom_site_type_symbol
_atom_site_fract_x
_atom_site_fract_y
_atom_site_fract_z
_atom_site_U_iso_or_equiv
_atom_site_adp_type
_atom_site_occupancy
_atom_site_site_symmetry_order
_atom_site_calc_flag
_atom_site_refinement_flags_posn
_atom_site_refinement_flags_adp
_atom_site_refinement_flags_occupancy
_atom_site_disorder_assembly
_atom_site_disorder_group
Cu1 Cu 0.61995(3) 0.17800(3) 0.25657(2) 0.02364(10) Uani 1 1 d . . . . .
Cu2 Cu 0.39269(3) 0.24751(3) 0.25622(2) 0.02443(10) Uani 1 1 d . . . . .
Cu3 Cu 0.48428(3) 0.34999(3) 0.17719(2) 0.02390(9) Uani 1 1 d . . . . .
Cu4 Cu 0.50927(3) 0.35345(3) 0.31426(2) 0.02255(9) Uani 1 1 d . . . . .
S1 S 0.62291(7) 0.39169(6) 0.21915(5) 0.02468(17) Uani 1 1 d . . . . .
C1 C 0.7575(3) 0.2875(2) 0.19392(17) 0.0252(7) Uani 1 1 d . . . . .
N2 N 0.7656(2) 0.1977(2) 0.20664(14) 0.0239(6) Uani 1 1 d . . . . .
C3 C 0.8589(3) 0.3138(3) 0.1620(2) 0.0312(8) Uani 1 1 d . . . . .
C4 C 0.8590(4) 0.3627(3) 0.0967(2) 0.0496(11) Uani 1 1 d . . . . .
H4A H 0.793299 0.381509 0.071472 0.060 Uiso 1 1 calc R U . . .
C5 C 0.9559(5) 0.3843(4) 0.0680(3) 0.0805(17) Uani 1 1 d . . . . .
H5A H 0.957776 0.415990 0.022013 0.097 Uiso 1 1 calc R U . . .
C6 C 1.0493(5) 0.3601(4) 0.1060(4) 0.095(2) Uani 1 1 d . . . . .
H6A H 1.115264 0.375213 0.086234 0.115 Uiso 1 1 calc R U . . .
C7 C 1.0472(4) 0.3148(4) 0.1714(4) 0.086(2) Uani 1 1 d . . . . .
H7A H 1.111100 0.299650 0.197899 0.103 Uiso 1 1 calc R U . . .
C8 C 0.9530(3) 0.2904(3) 0.2002(3) 0.0521(11) Uani 1 1 d . . . . .
H8A H 0.952684 0.257825 0.245822 0.062 Uiso 1 1 calc R U . . .
C9 C 0.8747(3) 0.1134(2) 0.18339(19) 0.0284(7) Uani 1 1 d . . . . .
C10 C 0.9225(3) 0.0442(3) 0.2340(2) 0.0441(10) Uani 1 1 d . . . . .
Cl10 Cl 0.85093(9) 0.06061(11) 0.32501(7) 0.0811(5) Uani 1 1 d . . . . .
C11 C 1.0277(4) -0.0379(3) 0.2143(3) 0.0695(15) Uani 1 1 d . . . . .
H11A H 1.059829 -0.084162 0.250399 0.083 Uiso 1 1 calc R U . . .
C12 C 1.0856(4) -0.0523(4) 0.1416(3) 0.0697(15) Uani 1 1 d . . . . .
H12A H 1.159039 -0.107739 0.127775 0.084 Uiso 1 1 calc R U . . .
C13 C 1.0374(3) 0.0131(4) 0.0895(3) 0.0574(12) Uani 1 1 d . . . . .
H13A H 1.075757 0.001582 0.039066 0.069 Uiso 1 1 calc R U . . .
C14 C 0.9329(3) 0.0960(3) 0.1102(2) 0.0419(9) Uani 1 1 d . . . . .
H14A H 0.900626 0.141673 0.073814 0.050 Uiso 1 1 calc R U . . .
S21 S 0.55161(7) 0.21390(6) 0.38196(4) 0.02345(17) Uani 1 1 d . . . . .
C21 C 0.4161(3) 0.2011(2) 0.40803(17) 0.0233(7) Uani 1 1 d . . . . .
N22 N 0.3453(2) 0.2156(2) 0.36016(14) 0.0250(6) Uani 1 1 d . . . . .
C23 C 0.3955(3) 0.1676(2) 0.48465(17) 0.0249(7) Uani 1 1 d . . . . .
C24 C 0.4157(3) 0.2115(3) 0.54477(19) 0.0338(8) Uani 1 1 d . . . . .
H24A H 0.438488 0.266552 0.537745 0.041 Uiso 1 1 calc R U . . .
C25 C 0.4028(3) 0.1754(3) 0.6151(2) 0.0449(10) Uani 1 1 d . . . . .
H25A H 0.415093 0.206550 0.656371 0.054 Uiso 1 1 calc R U . . .
C26 C 0.3721(3) 0.0941(3) 0.6253(2) 0.0444(10) Uani 1 1 d . . . . .
H26A H 0.365360 0.068308 0.673341 0.053 Uiso 1 1 calc R U . . .
C27 C 0.3516(3) 0.0509(3) 0.5664(2) 0.0367(9) Uani 1 1 d . . . . .
H27A H 0.329181 -0.004264 0.573765 0.044 Uiso 1 1 calc R U . . .
C28 C 0.3631(3) 0.0869(3) 0.4957(2) 0.0305(8) Uani 1 1 d . . . . .
H28A H 0.348705 0.056248 0.454971 0.037 Uiso 1 1 calc R U . . .
C29 C 0.2297(3) 0.2165(2) 0.38011(18) 0.0268(7) Uani 1 1 d . . . . .
C30 C 0.1982(3) 0.1504(3) 0.3441(2) 0.0366(9) Uani 1 1 d . . . . .
Cl30 Cl 0.30568(11) 0.05539(9) 0.28476(6) 0.0645(3) Uani 1 1 d . . . . .
C31 C 0.0829(4) 0.1574(3) 0.3564(2) 0.0489(11) Uani 1 1 d . . . . .
H31A H 0.062420 0.112020 0.330995 0.059 Uiso 1 1 calc R U . . .
C32 C -0.0016(3) 0.2302(4) 0.4056(3) 0.0524(12) Uani 1 1 d . . . . .
H32A H -0.080885 0.235534 0.413860 0.063 Uiso 1 1 calc R U . . .
C33 C 0.0278(3) 0.2952(3) 0.4427(2) 0.0499(11) Uani 1 1 d . . . . .
H33A H -0.030977 0.345011 0.477064 0.060 Uiso 1 1 calc R U . . .
C34 C 0.1428(3) 0.2886(3) 0.4304(2) 0.0383(9) Uani 1 1 d . . . . .
H34A H 0.162602 0.333908 0.456590 0.046 Uiso 1 1 calc R U . . .
S41 S 0.53059(7) 0.11939(6) 0.18158(4) 0.02581(18) Uani 1 1 d . . . . .
C41 C 0.5626(3) 0.1641(2) 0.09337(17) 0.0228(7) Uani 1 1 d . . . . .
N42 N 0.5399(2) 0.25795(19) 0.08642(14) 0.0232(6) Uani 1 1 d . . . . .
C43 C 0.6091(3) 0.0861(2) 0.03187(17) 0.0245(7) Uani 1 1 d . . . . .
C44 C 0.6989(3) -0.0063(3) 0.0399(2) 0.0353(8) Uani 1 1 d . . . . .
H44A H 0.733279 -0.017696 0.083703 0.042 Uiso 1 1 calc R U . . .
C45 C 0.7385(3) -0.0815(3) -0.0154(2) 0.0465(10) Uani 1 1 d . . . . .
H45A H 0.800273 -0.144089 -0.009622 0.056 Uiso 1 1 calc R U . . .
C46 C 0.6885(4) -0.0660(3) -0.0789(2) 0.0459(10) Uani 1 1 d . . . . .
H46A H 0.715524 -0.117918 -0.116789 0.055 Uiso 1 1 calc R U . . .
C47 C 0.5999(3) 0.0245(3) -0.0873(2) 0.0411(9) Uani 1 1 d . . . . .
H47A H 0.565430 0.034795 -0.131125 0.049 Uiso 1 1 calc R U . . .
C48 C 0.5597(3) 0.1010(3) -0.03289(18) 0.0313(8) Uani 1 1 d . . . . .
H48A H 0.498675 0.163668 -0.039615 0.038 Uiso 1 1 calc R U . . .
C49 C 0.5677(3) 0.2977(2) 0.01720(17) 0.0241(7) Uani 1 1 d . . . . .
C50 C 0.4792(3) 0.3668(3) -0.01587(19) 0.0324(8) Uani 1 1 d . . . . .
Cl50 Cl 0.33305(9) 0.39422(9) 0.02230(6) 0.0593(3) Uani 1 1 d . . . . .
C51 C 0.5044(4) 0.4133(3) -0.0789(2) 0.0478(10) Uani 1 1 d . . . . .
H51A H 0.442067 0.460507 -0.100645 0.057 Uiso 1 1 calc R U . . .
C52 C 0.6191(4) 0.3911(3) -0.1100(2) 0.0549(12) Uani 1 1 d . . . . .
H52A H 0.636919 0.423069 -0.153444 0.066 Uiso 1 1 calc R U . . .
C53 C 0.7091(4) 0.3226(3) -0.0784(2) 0.0536(11) Uani 1 1 d . . . . .
H53A H 0.788994 0.307460 -0.100078 0.064 Uiso 1 1 calc R U . . .
C54 C 0.6839(3) 0.2758(3) -0.0154(2) 0.0378(9) Uani 1 1 d . . . . .
H54A H 0.746554 0.228164 0.005848 0.045 Uiso 1 1 calc R U . . .
S61 S 0.28917(7) 0.41016(6) 0.22883(4) 0.02543(18) Uani 1 1 d . . . . .
C61 C 0.2673(3) 0.4798(2) 0.31149(18) 0.0249(7) Uani 1 1 d . . . . .
N62 N 0.3520(2) 0.46235(19) 0.34885(14) 0.0240(6) Uani 1 1 d . . . . .
C63 C 0.1475(3) 0.5611(2) 0.33253(18) 0.0270(7) Uani 1 1 d . . . . .
C64 C 0.0480(3) 0.5396(3) 0.3442(2) 0.0434(10) Uani 1 1 d . . . . .
H64A H 0.055581 0.472271 0.339442 0.052 Uiso 1 1 calc R U . . .
C65 C -0.0625(3) 0.6165(4) 0.3627(3) 0.0581(12) Uani 1 1 d . . . . .
H65A H -0.130701 0.601503 0.371501 0.070 Uiso 1 1 calc R U . . .
C66 C -0.0746(4) 0.7137(4) 0.3684(2) 0.0595(13) Uani 1 1 d . . . . .
H66A H -0.150953 0.765969 0.381160 0.071 Uiso 1 1 calc R U . . .
C67 C 0.0232(4) 0.7360(3) 0.3558(2) 0.0570(12) Uani 1 1 d . . . . .
H67A H 0.014635 0.803719 0.359030 0.068 Uiso 1 1 calc R U . . .
C68 C 0.1346(3) 0.6599(3) 0.3382(2) 0.0392(9) Uani 1 1 d . . . . .
H68A H 0.202385 0.675492 0.330098 0.047 Uiso 1 1 calc R U . . .
C69 C 0.3354(3) 0.5132(2) 0.41893(18) 0.0255(7) Uani 1 1 d . . . . .
C70 C 0.3847(3) 0.5821(3) 0.4256(2) 0.0346(8) Uani 1 1 d . . . . .
Cl70 Cl 0.45771(10) 0.61427(9) 0.34663(6) 0.0554(3) Uani 1 1 d . . . . .
C71 C 0.3779(3) 0.6242(3) 0.4937(2) 0.0433(10) Uani 1 1 d . . . . .
H71A H 0.410997 0.672281 0.497121 0.052 Uiso 1 1 calc R U . . .
C72 C 0.3238(3) 0.5972(3) 0.5569(2) 0.0424(9) Uani 1 1 d . . . . .
H72A H 0.319118 0.626437 0.604118 0.051 Uiso 1 1 calc R U . . .
C73 C 0.2763(3) 0.5278(3) 0.5516(2) 0.0421(9) Uani 1 1 d . . . . .
H73A H 0.239527 0.508324 0.595364 0.051 Uiso 1 1 calc R U . . .
C74 C 0.2818(3) 0.4862(3) 0.48306(19) 0.0343(8) Uani 1 1 d . . . . .
H74A H 0.248311 0.438332 0.479982 0.041 Uiso 1 1 calc R U . . .
C80 C 0.0081(8) 0.3450(9) 0.8398(5) 0.110(4) Uani 0.555(8) 1 d D U P A 1
H80A H -0.007923 0.285354 0.852597 0.165 Uiso 0.555(8) 1 calc R U P A 1
H80B H -0.022567 0.371459 0.794264 0.165 Uiso 0.555(8) 1 calc R U P A 1
H80C H -0.030777 0.396185 0.880638 0.165 Uiso 0.555(8) 1 calc R U P A 1
C81 C 0.1355(5) 0.3181(6) 0.8280(4) 0.070(3) Uani 0.555(8) 1 d DG U P A 1
C82 C 0.1789(6) 0.3925(4) 0.8146(4) 0.075(3) Uani 0.555(8) 1 d DG U P A 1
H82A H 0.125807 0.460200 0.812000 0.090 Uiso 0.555(8) 1 calc R U P A 1
C83 C 0.2998(7) 0.3678(6) 0.8050(5) 0.062(2) Uani 0.555(8) 1 d G U P A 1
H83A H 0.329366 0.418577 0.795871 0.074 Uiso 0.555(8) 1 calc R U P A 1
C84 C 0.3774(5) 0.2687(7) 0.8088(6) 0.067(3) Uani 0.555(8) 1 d G U P A 1
H84A H 0.460019 0.251802 0.802275 0.080 Uiso 0.555(8) 1 calc R U P A 1
C85 C 0.3341(7) 0.1944(5) 0.8222(6) 0.079(4) Uani 0.555(8) 1 d G U P A 1
H85A H 0.387115 0.126648 0.824809 0.095 Uiso 0.555(8) 1 calc R U P A 1
C86 C 0.2132(7) 0.2191(5) 0.8318(5) 0.081(3) Uani 0.555(8) 1 d DG U P A 1
H86A H 0.183557 0.168268 0.840939 0.097 Uiso 0.555(8) 1 calc R U P A 1
C80' C 0.1128(11) 0.1943(10) 0.8323(8) 0.104(5) Uiso 0.445(8) 1 d D U P A 2
H80D H 0.155163 0.126527 0.809131 0.155 Uiso 0.445(8) 1 calc R U P A 2
H80E H 0.043571 0.230395 0.808774 0.155 Uiso 0.445(8) 1 calc R U P A 2
H80F H 0.087065 0.190198 0.885527 0.155 Uiso 0.445(8) 1 calc R U P A 2
C81' C 0.1912(8) 0.2480(7) 0.8224(6) 0.070(4) Uiso 0.445(8) 1 d DG U P A 2
C82' C 0.1478(7) 0.3499(7) 0.8098(6) 0.086(4) Uiso 0.445(8) 1 d DG U P A 2
H82B H 0.066175 0.385682 0.808075 0.103 Uiso 0.445(8) 1 calc R U P A 2
C83' C 0.2237(10) 0.3993(6) 0.7997(7) 0.080(4) Uiso 0.445(8) 1 d G U P A 2
H83B H 0.193991 0.468953 0.791116 0.096 Uiso 0.445(8) 1 calc R U P A 2
C84' C 0.3431(9) 0.3469(9) 0.8022(7) 0.066(4) Uiso 0.445(8) 1 d G U P A 2
H84B H 0.394988 0.380709 0.795348 0.079 Uiso 0.445(8) 1 calc R U P A 2
C85' C 0.3866(6) 0.2450(10) 0.8148(9) 0.069(4) Uiso 0.445(8) 1 d G U P A 2
H85B H 0.468171 0.209193 0.816541 0.082 Uiso 0.445(8) 1 calc R U P A 2
C86' C 0.3106(9) 0.1956(7) 0.8249(8) 0.070(4) Uiso 0.445(8) 1 d DG U P A 2
H86B H 0.340356 0.125921 0.833501 0.084 Uiso 0.445(8) 1 calc R U P A 2
C90 C 0.7490(5) 0.1358(5) 0.5933(4) 0.101(2) Uani 1 1 d . . . . .
H90A H 0.666834 0.146854 0.591946 0.152 Uiso 1 1 calc R U . . .
H90B H 0.769801 0.108647 0.641072 0.152 Uiso 1 1 calc R U . . .
H90C H 0.758102 0.199621 0.587670 0.152 Uiso 1 1 calc R U . . .
C91 C 0.8303(5) 0.0617(4) 0.5300(3) 0.0684(14) Uani 1 1 d . . . . .
H91A H 0.819717 -0.002207 0.535414 0.082 Uiso 1 1 calc R U . . .
H91B H 0.808014 0.088799 0.481994 0.082 Uiso 1 1 calc R U . . .
C92 C 0.9577(4) 0.0417(4) 0.5292(3) 0.0706(14) Uani 1 1 d . . . . .
H92A H 0.977445 0.021779 0.579146 0.085 Uiso 1 1 calc R U . . .
H92B H 0.969771 0.104192 0.518460 0.085 Uiso 1 1 calc R U . . .

loop_
_atom_site_aniso_label
_atom_site_aniso_U_11
_atom_site_aniso_U_22
_atom_site_aniso_U_33
_atom_site_aniso_U_23
_atom_site_aniso_U_13
_atom_site_aniso_U_12
Cu1 0.0244(2) 0.0219(2) 0.0227(2) 0.00098(16) 0.00072(15) -0.00896(16)
Cu2 0.0288(2) 0.0263(2) 0.0196(2) 0.00069(16) -0.00071(15) -0.01380(17)
Cu3 0.0281(2) 0.0222(2) 0.0209(2) 0.00034(16) -0.00191(15) -0.01017(16)
Cu4 0.02216(19) 0.0208(2) 0.0229(2) -0.00007(16) -0.00178(15) -0.00747(16)
S1 0.0249(4) 0.0211(4) 0.0280(4) 0.0034(3) -0.0026(3) -0.0099(3)
C1 0.0251(16) 0.0317(19) 0.0204(16) 0.0021(14) -0.0030(13) -0.0133(14)
N2 0.0215(13) 0.0257(15) 0.0222(14) 0.0023(11) -0.0011(11) -0.0079(11)
C3 0.0234(17) 0.0297(19) 0.041(2) -0.0038(16) 0.0011(14) -0.0132(14)
C4 0.053(3) 0.056(3) 0.046(3) 0.005(2) 0.0066(19) -0.035(2)
C5 0.080(4) 0.079(4) 0.086(4) 0.003(3) 0.030(3) -0.053(3)
C6 0.045(3) 0.072(4) 0.166(7) -0.011(4) 0.032(4) -0.039(3)
C7 0.038(3) 0.062(4) 0.170(7) -0.004(4) -0.023(3) -0.029(3)
C8 0.035(2) 0.041(2) 0.087(4) 0.001(2) -0.019(2) -0.0185(19)
C9 0.0199(16) 0.0279(19) 0.037(2) -0.0019(15) -0.0022(14) -0.0101(14)
C10 0.0282(19) 0.040(2) 0.054(3) 0.012(2) 0.0032(17) -0.0078(17)
Cl10 0.0410(6) 0.1057(11) 0.0590(8) 0.0496(8) 0.0057(5) 0.0027(6)
C11 0.044(3) 0.047(3) 0.094(4) 0.030(3) -0.003(3) 0.002(2)
C12 0.035(2) 0.051(3) 0.101(4) -0.012(3) 0.010(3) -0.001(2)
C13 0.032(2) 0.065(3) 0.061(3) -0.028(2) 0.009(2) -0.008(2)
C14 0.0318(19) 0.048(2) 0.038(2) -0.0094(18) -0.0007(16) -0.0089(17)
S21 0.0237(4) 0.0247(4) 0.0215(4) 0.0033(3) -0.0016(3) -0.0102(3)
C21 0.0254(16) 0.0181(16) 0.0243(17) 0.0002(13) 0.0007(13) -0.0083(13)
N22 0.0250(14) 0.0270(15) 0.0218(14) 0.0020(12) 0.0011(11) -0.0111(12)
C23 0.0201(15) 0.0278(18) 0.0219(17) 0.0042(14) 0.0011(12) -0.0062(13)
C24 0.038(2) 0.040(2) 0.0248(18) 0.0037(16) -0.0025(15) -0.0185(17)
C25 0.045(2) 0.067(3) 0.0223(19) 0.0064(19) -0.0042(16) -0.023(2)
C26 0.0306(19) 0.062(3) 0.031(2) 0.023(2) 0.0011(16) -0.0109(19)
C27 0.0253(17) 0.033(2) 0.042(2) 0.0180(17) 0.0017(15) -0.0050(15)
C28 0.0197(16) 0.0280(19) 0.036(2) 0.0068(15) 0.0009(14) -0.0039(13)
C29 0.0269(17) 0.0302(19) 0.0244(17) 0.0090(14) -0.0031(13) -0.0134(14)
C30 0.039(2) 0.048(2) 0.030(2) 0.0085(17) -0.0075(16) -0.0248(18)
Cl30 0.0718(8) 0.0742(8) 0.0585(7) -0.0309(6) 0.0228(6) -0.0521(7)
C31 0.051(3) 0.066(3) 0.046(3) 0.013(2) -0.017(2) -0.038(2)
C32 0.030(2) 0.072(3) 0.058(3) 0.019(2) -0.013(2) -0.021(2)
C33 0.028(2) 0.052(3) 0.056(3) 0.008(2) 0.0023(18) -0.0054(18)
C34 0.0310(19) 0.038(2) 0.040(2) 0.0022(17) -0.0009(16) -0.0100(16)
S41 0.0367(4) 0.0229(4) 0.0196(4) 0.0003(3) -0.0004(3) -0.0155(4)
C41 0.0252(16) 0.0213(17) 0.0218(16) 0.0006(13) -0.0024(12) -0.0097(13)
N42 0.0273(14) 0.0243(15) 0.0177(13) 0.0008(11) -0.0022(11) -0.0108(11)
C43 0.0279(17) 0.0247(18) 0.0228(17) -0.0007(14) 0.0012(13) -0.0147(14)
C44 0.0359(19) 0.033(2) 0.031(2) -0.0017(16) -0.0017(15) -0.0097(16)
C45 0.046(2) 0.032(2) 0.051(3) -0.0100(19) 0.0021(19) -0.0074(18)
C46 0.056(2) 0.041(2) 0.037(2) -0.0191(18) 0.0047(19) -0.019(2)
C47 0.055(2) 0.045(2) 0.028(2) -0.0076(17) -0.0058(17) -0.025(2)
C48 0.0389(19) 0.031(2) 0.0255(18) 0.0006(15) -0.0041(15) -0.0160(16)
C49 0.0339(18) 0.0229(17) 0.0189(16) 0.0016(13) -0.0029(13) -0.0153(14)
C50 0.038(2) 0.030(2) 0.0269(19) 0.0017(15) -0.0046(15) -0.0111(16)
Cl50 0.0364(5) 0.0758(8) 0.0511(7) 0.0133(6) -0.0101(5) -0.0067(5)
C51 0.074(3) 0.038(2) 0.031(2) 0.0138(18) -0.014(2) -0.020(2)
C52 0.092(4) 0.044(3) 0.034(2) 0.016(2) -0.002(2) -0.037(3)
C53 0.054(3) 0.066(3) 0.048(3) 0.004(2) 0.010(2) -0.040(2)
C54 0.038(2) 0.044(2) 0.035(2) 0.0083(18) -0.0048(16) -0.0215(18)
S61 0.0253(4) 0.0263(4) 0.0241(4) -0.0009(3) -0.0055(3) -0.0091(3)
C61 0.0251(16) 0.0235(17) 0.0263(18) 0.0012(14) -0.0018(13) -0.0111(13)
N62 0.0239(14) 0.0224(15) 0.0244(15) -0.0011(11) -0.0042(11) -0.0079(11)
C63 0.0252(17) 0.0251(18) 0.0239(17) 0.0019(14) -0.0042(13) -0.0029(13)
C64 0.031(2) 0.041(2) 0.054(3) 0.0017(19) -0.0052(17) -0.0107(17)
C65 0.025(2) 0.071(3) 0.066(3) -0.006(3) 0.0028(19) -0.009(2)
C66 0.035(2) 0.058(3) 0.054(3) -0.010(2) -0.0052(19) 0.014(2)
C67 0.060(3) 0.031(2) 0.058(3) -0.006(2) -0.009(2) 0.005(2)
C68 0.037(2) 0.029(2) 0.044(2) -0.0015(17) -0.0067(17) -0.0057(16)
C69 0.0220(16) 0.0226(17) 0.0264(18) -0.0050(14) -0.0043(13) -0.0029(13)
C70 0.0328(19) 0.036(2) 0.034(2) -0.0069(16) 0.0001(15) -0.0150(16)
Cl70 0.0726(7) 0.0611(7) 0.0458(6) -0.0098(5) 0.0092(5) -0.0474(6)
C71 0.040(2) 0.049(3) 0.045(2) -0.0182(19) -0.0024(18) -0.0224(19)
C72 0.037(2) 0.054(3) 0.034(2) -0.0135(19) -0.0079(16) -0.0142(19)
C73 0.042(2) 0.052(3) 0.028(2) -0.0032(18) -0.0001(16) -0.0174(19)
C74 0.0349(19) 0.036(2) 0.032(2) -0.0020(16) -0.0034(15) -0.0154(16)
C80 0.076(7) 0.181(12) 0.077(8) 0.008(8) -0.020(6) -0.052(7)
C81 0.070(6) 0.097(8) 0.047(5) 0.007(5) -0.009(4) -0.039(6)
C82 0.070(6) 0.084(6) 0.080(7) -0.022(5) -0.006(5) -0.042(5)
C83 0.054(6) 0.067(6) 0.076(6) -0.009(5) -0.015(5) -0.033(5)
C84 0.088(7) 0.069(8) 0.050(6) 0.013(5) -0.024(5) -0.035(5)
C85 0.114(8) 0.083(7) 0.067(7) 0.040(5) -0.043(6) -0.059(6)
C86 0.107(8) 0.088(8) 0.072(7) 0.046(6) -0.051(6) -0.052(7)
C90 0.080(4) 0.090(5) 0.125(6) 0.005(4) -0.011(4) -0.027(4)
C91 0.090(4) 0.065(3) 0.057(3) 0.016(3) -0.021(3) -0.036(3)
C92 0.079(4) 0.079(4) 0.051(3) 0.017(3) -0.019(2) -0.027(3)

loop_
_atom_type_symbol
_atom_type_description
_atom_type_scat_dispersion_real
_atom_type_scat_dispersion_imag
_atom_type_scat_source
C C 0.0033 0.0016 'International Tables Vol C Tables 4.2.6.8 and 6.1.1.4'
H H 0.0000 0.0000 'International Tables Vol C Tables 4.2.6.8 and 6.1.1.4'
Cl Cl 0.1484 0.1585 'International Tables Vol C Tables 4.2.6.8 and 6.1.1.4'
Cu Cu 0.3201 1.2651 'International Tables Vol C Tables 4.2.6.8 and 6.1.1.4'
N N 0.0061 0.0033 'International Tables Vol C Tables 4.2.6.8 and 6.1.1.4'
S S 0.1246 0.1234 'International Tables Vol C Tables 4.2.6.8 and 6.1.1.4'

loop_
_geom_angle_atom_site_label_1
_geom_angle_atom_site_label_2
_geom_angle_atom_site_label_3
_geom_angle
_geom_angle_site_symmetry_1
_geom_angle_site_symmetry_3
_geom_angle_publ_flag
N2 Cu1 S41 115.99(8) . . ?
N2 Cu1 S21 121.02(8) . . ?
S41 Cu1 S21 122.99(3) . . ?
N2 Cu1 Cu4 96.58(8) . . ?
S41 Cu1 Cu4 118.14(3) . . ?
S21 Cu1 Cu4 56.13(2) . . ?
N2 Cu1 Cu2 140.41(7) . . ?
S41 Cu1 Cu2 54.45(2) . . ?
S21 Cu1 Cu2 80.48(2) . . ?
Cu4 Cu1 Cu2 66.676(15) . . ?
N2 Cu1 Cu3 86.87(7) . . ?
S41 Cu1 Cu3 74.13(2) . . ?
S21 Cu1 Cu3 108.10(3) . . ?
Cu4 Cu1 Cu3 55.857(14) . . ?
Cu2 Cu1 Cu3 53.766(13) . . ?
N22 Cu2 S41 116.53(8) . . ?
N22 Cu2 S61 113.92(8) . . ?
S41 Cu2 S61 129.46(3) . . ?
N22 Cu2 Cu3 144.72(8) . . ?
S41 Cu2 Cu3 83.08(2) . . ?
S61 Cu2 Cu3 56.34(2) . . ?
N22 Cu2 Cu1 97.10(7) . . ?
S41 Cu2 Cu1 54.97(2) . . ?
S61 Cu2 Cu1 121.32(3) . . ?
Cu3 Cu2 Cu1 69.352(15) . . ?
N22 Cu2 Cu4 87.99(8) . . ?
S41 Cu2 Cu4 107.63(3) . . ?
S61 Cu2 Cu4 76.66(2) . . ?
Cu3 Cu2 Cu4 57.263(14) . . ?
Cu1 Cu2 Cu4 55.124(14) . . ?
N42 Cu3 S61 118.56(7) . . ?
N42 Cu3 S1 116.60(7) . . ?
S61 Cu3 S1 124.80(3) . . ?
N42 Cu3 Cu2 95.76(7) . . ?
S61 Cu3 Cu2 56.86(2) . . ?
S1 Cu3 Cu2 119.36(3) . . ?
N42 Cu3 Cu4 141.24(7) . . ?
S61 Cu3 Cu4 82.29(2) . . ?
S1 Cu3 Cu4 55.06(2) . . ?
Cu2 Cu3 Cu4 67.376(15) . . ?
N42 Cu3 Cu1 87.13(7) . . ?
S61 Cu3 Cu1 110.20(3) . . ?
S1 Cu3 Cu1 74.16(2) . . ?
Cu2 Cu3 Cu1 56.881(14) . . ?
Cu4 Cu3 Cu1 54.233(14) . . ?
N62 Cu4 S1 114.93(8) . . ?
N62 Cu4 S21 114.75(8) . . ?
S1 Cu4 S21 130.16(3) . . ?
N62 Cu4 Cu1 146.03(7) . . ?
S1 Cu4 Cu1 83.16(3) . . ?
S21 Cu4 Cu1 56.96(2) . . ?
N62 Cu4 Cu3 95.67(8) . . ?
S1 Cu4 Cu3 56.12(2) . . ?
S21 Cu4 Cu3 121.80(3) . . ?
Cu1 Cu4 Cu3 69.910(16) . . ?
N62 Cu4 Cu2 88.12(7) . . ?
S1 Cu4 Cu2 108.94(3) . . ?
S21 Cu4 Cu2 76.37(2) . . ?
Cu1 Cu4 Cu2 58.200(14) . . ?
Cu3 Cu4 Cu2 55.362(13) . . ?
C1 S1 Cu4 109.49(10) . . ?
C1 S1 Cu3 105.30(11) . . ?
Cu4 S1 Cu3 68.83(2) . . ?
N2 C1 C3 124.6(3) . . ?
N2 C1 S1 121.1(2) . . ?
C3 C1 S1 114.2(2) . . ?
C1 N2 C9 120.4(3) . . ?
C1 N2 Cu1 118.7(2) . . ?
C9 N2 Cu1 120.8(2) . . ?
C4 C3 C8 119.8(3) . . ?
C4 C3 C1 121.0(3) . . ?
C8 C3 C1 119.2(3) . . ?
C3 C4 C5 119.4(4) . . ?
C6 C5 C4 120.2(5) . . ?
C7 C6 C5 120.1(4) . . ?
C6 C7 C8 120.6(5) . . ?
C7 C8 C3 119.7(5) . . ?
C10 C9 C14 117.8(3) . . ?
C10 C9 N2 119.7(3) . . ?
C14 C9 N2 122.5(3) . . ?
C9 C10 C11 121.7(4) . . ?
C9 C10 Cl10 119.6(3) . . ?
C11 C10 Cl10 118.7(3) . . ?
C12 C11 C10 119.4(4) . . ?
C13 C12 C11 120.0(4) . . ?
C12 C13 C14 120.0(4) . . ?
C13 C14 C9 120.9(4) . . ?
C21 S21 Cu4 105.36(10) . . ?
C21 S21 Cu1 110.86(11) . . ?
Cu4 S21 Cu1 66.92(2) . . ?
N22 C21 C23 124.6(3) . . ?
N22 C21 S21 120.1(2) . . ?
C23 C21 S21 115.2(2) . . ?
C21 N22 C29 122.5(3) . . ?
C21 N22 Cu2 119.8(2) . . ?
C29 N22 Cu2 117.5(2) . . ?
C24 C23 C28 119.3(3) . . ?
C24 C23 C21 121.0(3) . . ?
C28 C23 C21 119.6(3) . . ?
C25 C24 C23 120.2(3) . . ?
C26 C25 C24 120.1(4) . . ?
C27 C26 C25 119.9(3) . . ?
C26 C27 C28 120.6(3) . . ?
C27 C28 C23 119.9(4) . . ?
C30 C29 C34 118.1(3) . . ?
C30 C29 N22 120.1(3) . . ?
C34 C29 N22 121.5(3) . . ?
C29 C30 C31 121.1(4) . . ?
C29 C30 Cl30 119.4(3) . . ?
C31 C30 Cl30 119.5(3) . . ?
C32 C31 C30 119.7(4) . . ?
C33 C32 C31 120.3(4) . . ?
C32 C33 C34 120.2(4) . . ?
C33 C34 C29 120.6(4) . . ?
C41 S41 Cu2 109.29(11) . . ?
C41 S41 Cu1 104.29(10) . . ?
Cu2 S41 Cu1 70.57(3) . . ?
N42 C41 C43 125.8(3) . . ?
N42 C41 S41 120.1(2) . . ?
C43 C41 S41 114.0(2) . . ?
C41 N42 C49 122.6(3) . . ?
C41 N42 Cu3 119.5(2) . . ?
C49 N42 Cu3 117.3(2) . . ?
C44 C43 C48 118.7(3) . . ?
C44 C43 C41 120.0(3) . . ?
C48 C43 C41 121.2(3) . . ?
C45 C44 C43 120.6(4) . . ?
C46 C45 C44 120.2(4) . . ?
C47 C46 C45 119.8(4) . . ?
C46 C47 C48 120.9(4) . . ?
C47 C48 C43 119.9(3) . . ?
C50 C49 C54 117.9(3) . . ?
C50 C49 N42 120.6(3) . . ?
C54 C49 N42 121.3(3) . . ?
C51 C50 C49 121.6(3) . . ?
C51 C50 Cl50 119.2(3) . . ?
C49 C50 Cl50 119.1(3) . . ?
C52 C51 C50 119.7(4) . . ?
C51 C52 C53 120.0(4) . . ?
C52 C53 C54 120.3(4) . . ?
C53 C54 C49 120.5(4) . . ?
C61 S61 Cu3 108.93(10) . . ?
C61 S61 Cu2 104.17(11) . . ?
Cu3 S61 Cu2 66.80(3) . . ?
N62 C61 C63 123.7(3) . . ?
N62 C61 S61 121.1(2) . . ?
C63 C61 S61 115.2(2) . . ?
C61 N62 C69 122.6(3) . . ?
C61 N62 Cu4 120.1(2) . . ?
C69 N62 Cu4 117.10(19) . . ?
C64 C63 C68 119.3(3) . . ?
C64 C63 C61 120.7(3) . . ?
C68 C63 C61 120.0(3) . . ?
C63 C64 C65 119.7(4) . . ?
C66 C65 C64 120.7(4) . . ?
C65 C66 C67 120.0(4) . . ?
C66 C67 C68 120.1(4) . . ?
C67 C68 C63 120.2(4) . . ?
C74 C69 C70 118.1(3) . . ?
C74 C69 N62 120.6(3) . . ?
C70 C69 N62 120.9(3) . . ?
C71 C70 C69 121.0(3) . . ?
C71 C70 Cl70 119.6(3) . . ?
C69 C70 Cl70 119.4(3) . . ?
C72 C71 C70 120.3(4) . . ?
C73 C72 C71 119.5(4) . . ?
C72 C73 C74 120.3(3) . . ?
C69 C74 C73 120.7(3) . . ?
C82 C81 C86 120.0 . . ?
C82 C81 C80 119.7(6) . . ?
C86 C81 C80 120.3(6) . . ?
C81 C82 C83 120.0 . . ?
C84 C83 C82 120.0 . . ?
C83 C84 C85 120.0 . . ?
C86 C85 C84 120.0 . . ?
C85 C86 C81 120.0 . . ?
C82' C81' C86' 120.0 . . ?
C82' C81' C80' 120.8(7) . . ?
C86' C81' C80' 119.2(7) . . ?
C83' C82' C81' 120.0 . . ?
C84' C83' C82' 120.0 . . ?
C85' C84' C83' 120.0 . . ?
C84' C85' C86' 120.0 . . ?
C85' C86' C81' 120.0 . . ?
C92 C91 C90 112.0(4) . . ?
C91 C92 C92 112.7(5) . 2_756 ?

loop_
_geom_bond_atom_site_label_1
_geom_bond_atom_site_label_2
_geom_bond_distance
_geom_bond_site_symmetry_2
_geom_bond_publ_flag
Cu1 N2 2.021(2) . ?
Cu1 S41 2.2693(9) . ?
Cu1 S21 2.2987(9) . ?
Cu1 Cu4 2.5226(5) . ?
Cu1 Cu2 2.6134(5) . ?
Cu1 Cu3 2.9199(5) . ?
Cu2 N22 1.993(2) . ?
Cu2 S41 2.2547(9) . ?
Cu2 S61 2.2928(9) . ?
Cu2 Cu3 2.5169(5) . ?
Cu2 Cu4 2.8237(5) . ?
Cu3 N42 1.997(3) . ?
Cu3 S61 2.2791(9) . ?
Cu3 S1 2.2908(9) . ?
Cu3 Cu4 2.5732(5) . ?
Cu4 N62 1.985(3) . ?
Cu4 S1 2.2619(8) . ?
Cu4 S21 2.2768(8) . ?
S1 C1 1.758(3) . ?
C1 N2 1.289(4) . ?
C1 C3 1.493(4) . ?
N2 C9 1.431(4) . ?
C3 C4 1.375(5) . ?
C3 C8 1.388(5) . ?
C4 C5 1.390(6) . ?
C5 C6 1.378(8) . ?
C6 C7 1.352(8) . ?
C7 C8 1.382(6) . ?
C9 C10 1.374(5) . ?
C9 C14 1.387(5) . ?
C10 C11 1.380(5) . ?
C10 Cl10 1.724(4) . ?
C11 C12 1.378(7) . ?
C12 C13 1.366(7) . ?
C13 C14 1.383(5) . ?
S21 C21 1.765(3) . ?
C21 N22 1.300(4) . ?
C21 C23 1.487(4) . ?
N22 C29 1.428(4) . ?
C23 C24 1.386(5) . ?
C23 C28 1.388(4) . ?
C24 C25 1.385(5) . ?
C25 C26 1.380(6) . ?
C26 C27 1.365(5) . ?
C27 C28 1.387(4) . ?
C29 C30 1.385(5) . ?
C29 C34 1.390(5) . ?
C30 C31 1.386(5) . ?
C30 Cl30 1.731(4) . ?
C31 C32 1.372(6) . ?
C32 C33 1.367(6) . ?
C33 C34 1.385(5) . ?
S41 C41 1.767(3) . ?
C41 N42 1.288(4) . ?
C41 C43 1.482(4) . ?
N42 C49 1.427(4) . ?
C43 C44 1.392(5) . ?
C43 C48 1.395(4) . ?
C44 C45 1.382(5) . ?
C45 C46 1.377(6) . ?
C46 C47 1.369(5) . ?
C47 C48 1.384(5) . ?
C49 C50 1.383(4) . ?
C49 C54 1.386(5) . ?
C50 C51 1.376(5) . ?
C50 Cl50 1.732(3) . ?
C51 C52 1.364(6) . ?
C52 C53 1.375(6) . ?
C53 C54 1.380(5) . ?
S61 C61 1.755(3) . ?
C61 N62 1.291(4) . ?
C61 C63 1.489(4) . ?
N62 C69 1.433(4) . ?
C63 C64 1.382(5) . ?
C63 C68 1.385(5) . ?
C64 C65 1.383(5) . ?
C65 C66 1.365(6) . ?
C66 C67 1.369(6) . ?
C67 C68 1.383(5) . ?
C69 C74 1.380(4) . ?
C69 C70 1.385(4) . ?
C70 C71 1.372(5) . ?
C70 Cl70 1.734(4) . ?
C71 C72 1.371(5) . ?
C72 C73 1.370(5) . ?
C73 C74 1.381(5) . ?
C80 C81 1.462(9) . ?
C81 C82 1.3900 . ?
C81 C86 1.3900 . ?
C82 C83 1.3900 . ?
C83 C84 1.3900 . ?
C84 C85 1.3900 . ?
C85 C86 1.3900 . ?
C80' C81' 1.466(11) . ?
C81' C82' 1.3900 . ?
C81' C86' 1.3900 . ?
C82' C83' 1.3900 . ?
C83' C84' 1.3900 . ?
C84' C85' 1.3900 . ?
C85' C86' 1.3900 . ?
C90 C91 1.525(7) . ?
C91 C92 1.499(7) . ?
C92 C92 1.545(10) 2_756 ?
